data_4333337
loop_
_publ_author_name
'Yan, Bangbo'
'Maggard, Paul A.'

_publ_section_title
;
 M(bipyridine)V4O10(M = Cu, Ag):&#x00A0; Hybrid Analogues of
 Low-Dimensional Reduced Vanadates
;
_journal_issue 16
_journal_name_full 'Inorganic Chemistry'
_journal_page_first 6640
_journal_page_last 6646
_journal_paper_doi 10.1021/ic700729q
_journal_volume 46
_journal_year 2007
_chemical_formula_sum 'C10 H8 Ag N2 O10 V4'
_chemical_formula_weight 627.81
_chemical_name_systematic
;
 ?
;
_space_group_IT_number 2
_symmetry_cell_setting triclinic
_symmetry_space_group_name_Hall '-P 1'
_symmetry_space_group_name_H-M 'P -1'
_atom_sites_solution_hydrogens geom
_atom_sites_solution_primary direct
_atom_sites_solution_secondary difmap
_audit_creation_method SHELXL-97
_cell_angle_alpha 89.031(5)
_cell_angle_beta 89.322(5)
_cell_angle_gamma 85.546(5)
_cell_formula_units_Z 2
_cell_length_a 3.5731(4)
_cell_length_b 10.4293(11)
_cell_length_c 21.196(2)
_cell_measurement_reflns_used 5919
_cell_measurement_temperature 273(2)
_cell_measurement_theta_max 25.22
_cell_measurement_theta_min 2.77
_cell_volume 787.33(14)
_computing_cell_refinement 'Bruker SMART'
_computing_data_collection 'Bruker SMART'
_computing_data_reduction 'Bruker SAINT'
_computing_molecular_graphics 'Bruker SHELXTL'
_computing_publication_material 'Bruker SHELXTL'
_computing_structure_refinement 'SHELXL-97 (Sheldrick, 1997)'
_computing_structure_solution 'SHELXS-97 (Sheldrick, 1990)'
_diffrn_ambient_temperature 273(2)
_diffrn_measured_fraction_theta_full 0.972
_diffrn_measured_fraction_theta_max 0.972
_diffrn_measurement_device_type 'CCD area detector'
_diffrn_measurement_method 'phi and omega scans'
_diffrn_radiation_monochromator graphite
_diffrn_radiation_source 'fine-focus sealed tube'
_diffrn_radiation_type MoK\a
_diffrn_radiation_wavelength 0.71073
_diffrn_reflns_av_R_equivalents 0.0723
_diffrn_reflns_av_sigmaI/netI 0.0651
_diffrn_reflns_limit_h_max 4
_diffrn_reflns_limit_h_min -4
_diffrn_reflns_limit_k_max 12
_diffrn_reflns_limit_k_min -12
_diffrn_reflns_limit_l_max 25
_diffrn_reflns_limit_l_min -25
_diffrn_reflns_number 26654
_diffrn_reflns_theta_full 25.86
_diffrn_reflns_theta_max 25.86
_diffrn_reflns_theta_min 0.96
_exptl_absorpt_coefficient_mu 3.568
_exptl_absorpt_correction_type none
_exptl_crystal_colour metallic
_exptl_crystal_density_diffrn 2.648
_exptl_crystal_density_meas ?
_exptl_crystal_density_method 'not measured'
_exptl_crystal_description plate
_exptl_crystal_F_000 602
_exptl_crystal_size_max 0.15
_exptl_crystal_size_mid 0.08
_exptl_crystal_size_min 0.05
_refine_diff_density_max 2.662
_refine_diff_density_min -1.094
_refine_diff_density_rms 0.265
_refine_ls_extinction_coef 0.0019(13)
_refine_ls_extinction_expression Fc^*^=kFc[1+0.001xFc^2^\l^3^/sin(2\q)]^-1/4^
_refine_ls_extinction_method SHELXL
_refine_ls_goodness_of_fit_ref 1.027
_refine_ls_hydrogen_treatment constr
_refine_ls_matrix_type full
_refine_ls_number_parameters 246
_refine_ls_number_reflns 2979
_refine_ls_number_restraints 0
_refine_ls_restrained_S_all 1.027
_refine_ls_R_factor_all 0.1002
_refine_ls_R_factor_gt 0.0787
_refine_ls_shift/su_max 0.000
_refine_ls_shift/su_mean 0.000
_refine_ls_structure_factor_coef Fsqd
_refine_ls_weighting_details 'calc w=1/[\s^2^(Fo^2^)+(0.1132P)^2^+21.5707P] where P=(Fo^2^+2Fc^2^)/3'
_refine_ls_weighting_scheme calc
_refine_ls_wR_factor_gt 0.2111
_refine_ls_wR_factor_ref 0.2236
_reflns_number_gt 2278
_reflns_number_total 2979
_reflns_threshold_expression >2sigma(I)
_cod_data_source_file ic700729qsup1.cif
_cod_data_source_block AgBpyV4O10
_cod_depositor_comments
;
The following automatic conversions were performed:

'_symmetry_cell_setting' value 'Triclinic' changed to 'triclinic'
according to /home/saulius/struct/CIF-dictionaries/cif_core.dic
dictionary named 'cif_core.dic' version 2.4.2 from 2011-04-26.

Automatic conversion script
Id: cif_fix_values 1891 2012-01-12 08:04:46Z andrius 

The following automatic conversions were performed:

'_exptl_crystal_density_meas' value 'none' was changed to '?' - the
value is perceived as not measured.

Automatic conversion script
Id: cif_fix_values 3008 2015-01-20 13:52:24Z robertas 
;
_cod_original_cell_volume 787.33(15)
_cod_original_sg_symbol_H-M P-1
_cod_database_code 4333337

loop_
_symmetry_equiv_pos_as_xyz
'x, y, z'
'-x, -y, -z'

loop_
_atom_site_label
_atom_site_type_symbol
_atom_site_fract_x
_atom_site_fract_y
_atom_site_fract_z
_atom_site_U_iso_or_equiv
_atom_site_adp_type
_atom_site_occupancy
_atom_site_symmetry_multiplicity
_atom_site_calc_flag
_atom_site_refinement_flags
Ag1 Ag 0.9860(4) 0.94686(14) 0.25214(5) 0.0393(4) Uani 1 1 d .
V1 V 0.7291(6) 0.5672(2) 0.28484(10) 0.0163(5) Uani 1 1 d .
V2 V 0.2739(6) 0.3913(2) 0.20798(10) 0.0166(5) Uani 1 1 d .
V3 V 0.2455(6) 0.4921(2) 0.06019(10) 0.0168(5) Uani 1 1 d .
V4 V 0.7597(6) 0.4867(2) 0.44038(10) 0.0174(5) Uani 1 1 d .
O1 O 0.758(2) 0.4677(9) 0.0349(4) 0.023(2) Uani 1 1 d .
O2 O 0.209(3) 0.6228(9) 0.0963(5) 0.031(2) Uani 1 1 d .
O3 O 0.273(2) 0.3741(8) 0.1214(4) 0.0185(19) Uani 1 1 d .
O4 O 0.761(2) 0.4477(10) 0.2098(4) 0.024(2) Uani 1 1 d .
O5 O 0.245(2) 0.5110(12) 0.2837(4) 0.031(3) Uani 1 1 d .
O6 O 0.731(2) 0.5851(9) 0.3715(4) 0.0196(19) Uani 1 1 d .
O7 O 0.800(3) 0.3439(10) 0.4173(5) 0.035(2) Uani 1 1 d .
O8 O 0.247(2) 0.5192(10) 0.4632(4) 0.025(2) Uani 1 1 d .
O9 O 0.695(3) 0.7116(9) 0.2589(4) 0.026(2) Uani 1 1 d .
O10 O 0.306(3) 0.2471(9) 0.2341(4) 0.028(2) Uani 1 1 d .
N1 N 0.807(3) 0.9665(11) 0.1577(5) 0.022(2) Uani 1 1 d .
N2 N 0.174(3) 0.9630(12) 0.3458(5) 0.026(3) Uani 1 1 d .
C1 C 0.693(4) 0.8661(14) 0.1262(6) 0.026(3) Uani 1 1 d .
H1 H 0.6884 0.7864 0.1465 0.031 Uiso 1 1 calc R
C2 C 0.583(4) 0.8797(13) 0.0649(6) 0.023(3) Uani 1 1 d .
H2 H 0.5152 0.8076 0.0438 0.028 Uiso 1 1 calc R
C3 C 0.569(4) 0.9943(16) 0.0333(6) 0.027(3) Uani 1 1 d .
C4 C 0.680(4) 0.0982(12) 0.0659(7) 0.023(3) Uani 1 1 d .
H4 H 0.6771 0.1792 0.0469 0.028 Uiso 1 1 calc R
C5 C 0.793(4) 0.0790(14) 0.1268(7) 0.027(3) Uani 1 1 d .
H5 H 0.8653 0.1498 0.1483 0.033 Uiso 1 1 calc R
C6 C 0.234(4) 0.8604(14) 0.3859(7) 0.026(3) Uani 1 1 d .
H6 H 0.1864 0.7792 0.3720 0.032 Uiso 1 1 calc R
C7 C 0.361(4) 0.8721(13) 0.4456(6) 0.025(3) Uani 1 1 d .
H7 H 0.4015 0.7995 0.4715 0.030 Uiso 1 1 calc R
C8 C 0.430(4) 0.9904(13) 0.4678(6) 0.021(3) Uani 1 1 d .
C9 C 0.359(4) 0.0978(12) 0.4258(7) 0.021(3) Uani 1 1 d .
H9 H 0.4010 0.1802 0.4387 0.026 Uiso 1 1 calc R
C10 C 0.232(4) 0.0795(14) 0.3673(7) 0.030(3) Uani 1 1 d .
H10 H 0.1833 0.1507 0.3409 0.036 Uiso 1 1 calc R

loop_
_atom_site_aniso_label
_atom_site_aniso_U_11
_atom_site_aniso_U_22
_atom_site_aniso_U_33
_atom_site_aniso_U_23
_atom_site_aniso_U_13
_atom_site_aniso_U_12
Ag1 0.0406(8) 0.0605(9) 0.0174(6) -0.0005(5) -0.0074(5) -0.0068(6)
V1 0.0087(10) 0.0251(12) 0.0156(10) -0.0001(9) -0.0010(8) -0.0051(8)
V2 0.0096(10) 0.0249(12) 0.0159(11) -0.0002(9) -0.0013(8) -0.0044(8)
V3 0.0093(10) 0.0217(12) 0.0195(11) 0.0032(9) 0.0015(8) -0.0029(8)
V4 0.0104(10) 0.0227(12) 0.0193(11) 0.0047(9) -0.0006(9) -0.0034(8)
O1 0.005(4) 0.041(6) 0.023(5) 0.025(4) 0.002(4) -0.002(4)
O2 0.026(5) 0.021(5) 0.047(6) -0.002(5) 0.001(5) -0.002(4)
O3 0.017(4) 0.018(4) 0.020(4) 0.005(4) 0.000(4) -0.004(4)
O4 0.007(4) 0.060(7) 0.005(4) -0.005(4) -0.002(3) -0.005(4)
O5 0.005(4) 0.083(8) 0.006(4) 0.005(5) 0.001(3) -0.007(5)
O6 0.011(4) 0.036(5) 0.011(4) -0.003(4) 0.002(3) 0.006(4)
O7 0.032(6) 0.031(6) 0.043(6) 0.001(5) 0.000(5) -0.001(5)
O8 0.009(4) 0.047(6) 0.018(5) 0.019(4) -0.002(4) -0.005(4)
O9 0.033(5) 0.021(5) 0.025(5) 0.000(4) -0.003(4) -0.010(4)
O10 0.025(5) 0.031(5) 0.029(5) 0.009(4) -0.006(4) -0.009(4)
N1 0.026(6) 0.030(6) 0.013(5) -0.007(5) -0.004(5) -0.004(5)
N2 0.020(6) 0.050(8) 0.009(5) -0.003(5) -0.005(4) -0.012(5)
C1 0.034(8) 0.027(7) 0.018(7) -0.001(6) -0.005(6) -0.008(6)
C2 0.028(7) 0.021(7) 0.023(7) -0.007(5) 0.003(6) -0.011(6)
C3 0.013(6) 0.054(10) 0.014(7) -0.015(6) -0.003(5) -0.008(6)
C4 0.019(7) 0.013(6) 0.038(8) -0.006(6) 0.006(6) 0.002(5)
C5 0.022(7) 0.031(8) 0.027(7) -0.012(6) 0.005(6) 0.015(6)
C6 0.028(8) 0.020(7) 0.031(8) -0.002(6) 0.003(6) 0.000(6)
C7 0.033(8) 0.019(7) 0.021(7) -0.001(5) 0.000(6) 0.002(6)
C8 0.021(7) 0.021(7) 0.021(7) 0.001(5) -0.007(5) -0.008(5)
C9 0.020(7) 0.012(6) 0.032(7) 0.002(5) 0.005(6) 0.002(5)
C10 0.037(9) 0.028(8) 0.024(7) 0.006(6) -0.003(6) -0.001(7)

loop_
_atom_type_symbol
_atom_type_description
_atom_type_scat_dispersion_real
_atom_type_scat_dispersion_imag
_atom_type_scat_source
C C 0.0033 0.0016 'International Tables Vol C Tables 4.2.6.8 and 6.1.1.4'
H H 0.0000 0.0000 'International Tables Vol C Tables 4.2.6.8 and 6.1.1.4'
N N 0.0061 0.0033 'International Tables Vol C Tables 4.2.6.8 and 6.1.1.4'
O O 0.0106 0.0060 'International Tables Vol C Tables 4.2.6.8 and 6.1.1.4'
V V 0.3005 0.5294 'International Tables Vol C Tables 4.2.6.8 and 6.1.1.4'
Ag Ag -0.8971 1.1015 'International Tables Vol C Tables 4.2.6.8 and 6.1.1.4'

loop_
_geom_angle_atom_site_label_1
_geom_angle_atom_site_label_2
_geom_angle_atom_site_label_3
_geom_angle
_geom_angle_site_symmetry_1
_geom_angle_site_symmetry_3
N1 Ag1 N2 169.8(5) . .
O9 V1 O6 103.5(5) . .
O9 V1 O5 106.3(5) . .
O6 V1 O5 94.1(4) . .
O9 V1 O5 107.0(5) . 1_655
O6 V1 O5 91.5(4) . 1_655
O5 V1 O5 143.7(7) . 1_655
O9 V1 O4 108.4(5) . .
O6 V1 O4 148.1(4) . .
O5 V1 O4 78.1(4) . .
O5 V1 O4 78.3(4) 1_655 .
O9 V1 V2 113.1(4) . 1_655
O6 V1 V2 126.0(3) . 1_655
O5 V1 V2 111.0(4) . 1_655
O5 V1 V2 41.2(3) 1_655 1_655
O4 V1 V2 37.1(2) . 1_655
O9 V1 V2 112.4(3) . .
O6 V1 V2 128.0(3) . .
O5 V1 V2 41.0(3) . .
O5 V1 V2 111.3(4) 1_655 .
O4 V1 V2 37.1(2) . .
V2 V1 V2 71.78(7) 1_655 .
O10 V2 O3 103.9(5) . .
O10 V2 O4 106.7(5) . 1_455
O3 V2 O4 92.1(4) . 1_455
O10 V2 O4 106.4(5) . .
O3 V2 O4 94.3(4) . .
O4 V2 O4 143.5(6) 1_455 .
O10 V2 O5 108.0(5) . .
O3 V2 O5 148.1(4) . .
O4 V2 O5 78.2(4) 1_455 .
O4 V2 O5 77.5(4) . .
O10 V2 V1 112.7(4) . 1_455
O3 V2 V1 126.0(3) . 1_455
O4 V2 V1 40.7(3) 1_455 1_455
O4 V2 V1 110.8(3) . 1_455
O5 V2 V1 37.5(2) . 1_455
O10 V2 V1 112.5(3) . .
O3 V2 V1 127.7(3) . .
O4 V2 V1 110.9(3) 1_455 .
O4 V2 V1 40.7(3) . .
O5 V2 V1 36.8(2) . .
V1 V2 V1 71.78(7) 1_455 .
O7 V4 O6 106.3(5) . .
O7 V4 O8 104.1(5) . .
O6 V4 O8 97.5(4) . .
O7 V4 O8 105.4(5) . 1_455
O6 V4 O8 94.9(4) . 1_455
O8 V4 O8 143.2(6) . 1_455
O7 V4 O8 107.3(5) . 2_766
O6 V4 O8 146.4(4) . 2_766
O8 V4 O8 75.3(4) . 2_766
O8 V4 O8 75.3(4) 1_455 2_766
O7 V4 V4 110.0(4) . 2_766
O6 V4 V4 128.9(3) . 2_766
O8 V4 V4 39.6(3) . 2_766
O8 V4 V4 108.4(3) 1_455 2_766
O8 V4 V4 35.7(2) 2_766 2_766
O2 V3 O3 103.7(5) . .
O2 V3 O1 104.7(5) . .
O3 V3 O1 97.2(4) . .
O2 V3 O1 105.5(5) . 1_655
O3 V3 O1 95.9(4) . 1_655
O1 V3 O1 143.0(6) . 1_655
O2 V3 O1 108.4(5) . 2_565
O3 V3 O1 147.9(4) . 2_565
O1 V3 O1 75.1(4) . 2_565
O1 V3 O1 75.6(4) 1_655 2_565
O2 V3 V3 111.1(4) . 2_565
O3 V3 V3 129.3(3) . 2_565
O1 V3 V3 39.6(3) . 2_565
O1 V3 V3 108.4(3) 1_655 2_565
O1 V1 V1 35.5(2) 2_565 2_565
V4 O6 V1 139.0(6) . .
V1 O5 V1 143.7(7) . 1_455
V1 O5 V2 102.2(4) . .
V1 O5 V2 101.3(4) 1_455 .
V3 O3 V2 130.6(5) . .
V4 O8 V4 143.2(6) . 1_655
V4 O8 V4 104.7(4) . 2_766
V4 O8 V4 104.7(4) 1_655 2_766
V3 O1 V3 143.0(6) . 1_455
V3 O1 V3 104.9(4) . 2_565
V3 O1 V3 104.4(4) 1_455 2_565
V2 O4 V2 143.5(6) 1_655 .
V2 O4 V1 102.1(4) 1_655 .
V2 O4 V1 102.2(4) . .
C10 N2 C6 117.8(11) . .
C10 N2 Ag1 118.9(9) . .
C6 N2 Ag1 123.2(10) . .
C5 N1 C1 116.5(12) . .
C5 N1 Ag1 122.0(9) . .
C1 N1 Ag1 121.4(9) . .
C7 C8 C9 116.9(12) . .
C7 C8 C8 122.9(15) . 2_676
C9 C8 C8 120.2(15) . 2_676
N1 C5 C4 125.0(13) . .
N1 C5 H5 117.5 . .
C4 C5 H5 117.5 . .
C2 C3 C4 116.7(12) . .
C2 C3 C3 120.7(16) . 2_475
C4 C3 C3 122.6(18) . 2_475
C10 C9 C8 119.8(13) . .
C10 C9 H9 120.1 . .
C8 C9 H9 120.1 . .
N2 C10 C9 122.7(13) . .
N2 C10 H10 118.7 . .
C9 C10 H10 118.7 . .
C6 C7 C8 120.2(13) . .
C6 C7 H7 119.9 . .
C8 C7 H7 119.9 . .
N1 C1 C2 120.8(13) . .
N1 C1 H1 119.6 . .
C2 C1 H1 119.6 . .
C5 C4 C3 118.3(13) . .
C5 C4 H4 120.8 . .
C3 C4 H4 120.8 . .
C3 C2 C1 122.6(13) . .
C3 C2 H2 118.7 . .
C1 C2 H2 118.7 . .
C7 C6 N2 122.5(13) . .
C7 C6 H6 118.8 . .
N2 C6 H6 118.8 . .

loop_
_geom_bond_atom_site_label_1
_geom_bond_atom_site_label_2
_geom_bond_distance
_geom_bond_site_symmetry_2
Ag1 N1 2.109(10) .
Ag1 N2 2.116(10) .
V1 O9 1.590(9) .
V1 O6 1.848(8) .
V1 O5 1.868(9) .
V1 O5 1.891(9) 1_655
V1 O4 2.034(9) .
V1 V2 3.046(3) 1_655
V1 V2 3.048(3) .
V2 O10 1.590(10) .
V2 O3 1.847(9) .
V2 O4 1.881(9) 1_455
V2 O4 1.881(9) .
V2 O5 2.046(11) .
V2 V1 3.046(3) 1_455
V4 O7 1.571(11) .
V4 O6 1.770(9) .
V4 O8 1.869(9) .
V4 O8 1.896(9) 1_455
V4 O8 2.044(9) 2_766
V4 V4 3.101(4) 2_766
V3 O2 1.571(10) .
V3 O3 1.771(8) .
V3 O1 1.866(9) .
V3 O1 1.901(8) 1_655
V3 O1 2.052(9) 2_565
V3 V3 3.108(4) 2_565
O5 V1 1.891(9) 1_455
O8 V4 1.896(9) 1_655
O8 V4 2.044(9) 2_766
O1 V3 1.901(8) 1_455
O1 V3 2.052(9) 2_565
O4 V2 1.881(9) 1_655
N2 C10 1.34(2) .
N2 C6 1.361(19) .
N1 C5 1.332(19) .
N1 C1 1.344(18) .
C8 C7 1.368(19) .
C8 C9 1.429(18) .
C8 C8 1.48(3) 2_676
C5 C4 1.36(2) .
C5 H5 0.9300 .
C3 C2 1.36(2) .
C3 C4 1.38(2) .
C3 C3 1.50(3) 2_475
C9 C10 1.35(2) .
C9 H9 0.9300 .
C10 H10 0.9300 .
C7 C6 1.36(2) .
C7 H7 0.9300 .
C1 C2 1.365(19) .
C1 H1 0.9300 .
C4 H4 0.9300 .
C2 H2 0.9300 .
C6 H6 0.9300 .
